data_7705673
loop_
_publ_author_name
'Rigamonti, Luca'
'Reginato, Francesco'
'Ferrari, Erika'
'Pigani, Laura'
'Gigli, Lara'
'Demitri, Nicola'
'Kopel, Pavel'
'Tesarova, Barbora'
'Heger, Zbynek'

_publ_section_title
;
 From solid state to <i>in vitro</i> anticancer activity of copper(II)
 compounds with electronically-modulated NNO Schiff base ligands.
;
_journal_issue 41
_journal_name_full 'Dalton transactions (Cambridge, England : 2003)'
_journal_page_first 14626
_journal_page_last 14639
_journal_paper_doi 10.1039/d0dt03038d
_journal_volume 49
_journal_year 2020
_chemical_formula_moiety 'C10 H13 Cl Cu N2 O2'
_chemical_formula_sum 'C10 H13 Cl Cu N2 O2'
_chemical_formula_weight 292.21
_space_group_crystal_system monoclinic
_space_group_IT_number 14
_space_group_name_Hall '-P 2ybc'
_space_group_name_H-M_alt 'P 1 21/c 1'
_atom_sites_solution_hydrogens geom
_atom_sites_solution_primary direct
_atom_sites_solution_secondary difmap
_audit_block_doi 10.5517/ccdc.csd.cc24072h
_audit_creation_method SHELXL-2018/3
_audit_update_record
;
2020-09-23 deposited with the CCDC.	2020-10-12 downloaded from the CCDC.
;
_cell_angle_alpha 90
_cell_angle_beta 107.38(3)
_cell_angle_gamma 90
_cell_formula_units_Z 4
_cell_length_a 14.252(3)
_cell_length_b 7.9730(16)
_cell_length_c 10.332(2)
_cell_measurement_reflns_used 3560
_cell_measurement_temperature 100(2)
_cell_measurement_theta_max 28.226
_cell_measurement_theta_min 1.253
_cell_volume 1120.4(4)
_computing_cell_refinement 'XDS (Kabsch, 2010)'
_computing_data_collection 'Elettra XRD1 Data Collection SW'
_computing_data_reduction 'XDS (Kabsch, 2010)'
_computing_molecular_graphics 'Ortep3 for Windows - Coot'
_computing_publication_material 'enCIFer - publCIF'
_computing_structure_refinement 'SHELXL-2018/3 (Sheldrick, 2018)'
_computing_structure_solution 'SHELXT (Sheldrick, 2015)'
_diffrn_ambient_temperature 100(2)
_diffrn_measured_fraction_theta_full 0.964
_diffrn_measured_fraction_theta_max 0.969
_diffrn_measurement_device_type 'Huber 4-circles Kappa Goniometer, Pilatus 2M detector'
_diffrn_measurement_method 'Rotating crystal'
_diffrn_radiation_type Synchrotron
_diffrn_radiation_wavelength 0.700
_diffrn_reflns_av_unetI/netI 0.0159
_diffrn_reflns_Laue_measured_fraction_full 0.964
_diffrn_reflns_Laue_measured_fraction_max 0.969
_diffrn_reflns_limit_h_max 20
_diffrn_reflns_limit_h_min -20
_diffrn_reflns_limit_k_max 11
_diffrn_reflns_limit_k_min -10
_diffrn_reflns_limit_l_max 14
_diffrn_reflns_limit_l_min -11
_diffrn_reflns_number 19085
_diffrn_reflns_point_group_measured_fraction_full 0.964
_diffrn_reflns_point_group_measured_fraction_max 0.969
_diffrn_reflns_theta_full 24.835
_diffrn_reflns_theta_max 29.779
_diffrn_reflns_theta_min 1.475
_diffrn_source 'Elettra Synchrotron - XRD1 BL'
_exptl_absorpt_coefficient_mu 2.009
_exptl_absorpt_correction_type none
_exptl_crystal_colour blue
_exptl_crystal_density_diffrn 1.732
_exptl_crystal_description 'Thin plates'
_exptl_crystal_F_000 596
_exptl_crystal_size_max 0.100
_exptl_crystal_size_mid 0.050
_exptl_crystal_size_min 0.020
_refine_diff_density_max 1.154
_refine_diff_density_min -0.694
_refine_diff_density_rms 0.144
_refine_ls_extinction_method none
_refine_ls_goodness_of_fit_ref 1.053
_refine_ls_hydrogen_treatment constr
_refine_ls_matrix_type full
_refine_ls_number_parameters 147
_refine_ls_number_reflns 3246
_refine_ls_number_restraints 0
_refine_ls_restrained_S_all 1.053
_refine_ls_R_factor_all 0.0405
_refine_ls_R_factor_gt 0.0389
_refine_ls_shift/su_max 0.000
_refine_ls_shift/su_mean 0.000
_refine_ls_structure_factor_coef Fsqd
_refine_ls_weighting_details 'w=1/[\s^2^(Fo^2^)+(0.0582P)^2^+3.2099P] where P=(Fo^2^+2Fc^2^)/3'
_refine_ls_weighting_scheme calc
_refine_ls_wR_factor_gt 0.1135
_refine_ls_wR_factor_ref 0.1152
_reflns_Friedel_coverage 0.000
_reflns_number_gt 3080
_reflns_number_total 3246
_reflns_threshold_expression 'I > 2\s(I)'
_cod_data_source_file d0dt03038d2.cif
_cod_data_source_block Cu1
_cod_depositor_comments 'Adding full bibliography for 7705671--7705674.cif.'
_cod_original_sg_symbol_H-M 'P 21/c'
_cod_database_code 7705673
_shelx_shelxl_version_number 2018/3
_shelx_space_group_comment
;
The symmetry employed for this shelxl refinement is uniquely defined
by the following loop, which should always be used as a source of
symmetry information in preference to the above space-group names.
They are only intended as comments.
;
_shelx_estimated_absorpt_t_min 0.824
_shelx_estimated_absorpt_t_max 0.961

loop_
_space_group_symop_operation_xyz
'x, y, z'
'-x, y+1/2, -z+1/2'
'-x, -y, -z'
'x, -y-1/2, z-1/2'

loop_
_atom_site_label
_atom_site_type_symbol
_atom_site_fract_x
_atom_site_fract_y
_atom_site_fract_z
_atom_site_U_iso_or_equiv
_atom_site_adp_type
_atom_site_occupancy
_atom_site_site_symmetry_order
_atom_site_calc_flag
_atom_site_refinement_flags_posn
_atom_site_refinement_flags_adp
_atom_site_refinement_flags_occupancy
_atom_site_disorder_assembly
_atom_site_disorder_group
Cu1 Cu 0.60320(2) 0.59343(4) 0.56684(3) 0.01235(10) Uani 1 1 d . . . . .
Cl1 Cl 0.46351(4) 0.73667(8) 0.46505(6) 0.01561(13) Uani 1 1 d . . . . .
O1 O 0.63646(14) 0.5851(2) 0.40015(19) 0.0144(3) Uani 1 1 d . . . . .
N1 N 0.57345(18) 0.5885(3) 0.7443(2) 0.0164(4) Uani 1 1 d . . . . .
H10 H 0.572382 0.694793 0.775974 0.020 Uiso 1 1 calc R U . . .
H11 H 0.513473 0.541177 0.733326 0.020 Uiso 1 1 calc R U . . .
N2 N 0.73594(16) 0.5330(3) 0.6763(2) 0.0149(4) Uani 1 1 d . . . . .
O2 O 0.96378(15) 0.3116(3) 0.2944(2) 0.0209(4) Uani 1 1 d . . . . .
C2 C 0.72186(19) 0.4947(3) 0.2500(3) 0.0154(4) Uani 1 1 d . . . . .
H1 H 0.667937 0.529339 0.175743 0.019 Uiso 1 1 calc R U . . .
C7 C 0.80406(19) 0.4741(3) 0.6325(3) 0.0156(5) Uani 1 1 d . . . . .
H5 H 0.862830 0.437741 0.697730 0.019 Uiso 1 1 calc R U . . .
C1 C 0.71612(18) 0.5147(3) 0.3842(3) 0.0131(4) Uani 1 1 d . . . . .
C9 C 0.6502(2) 0.4897(4) 0.8414(3) 0.0184(5) Uani 1 1 d . . . . .
H8 H 0.638302 0.368302 0.823871 0.022 Uiso 1 1 calc R U . . .
H9 H 0.650132 0.513668 0.935386 0.022 Uiso 1 1 calc R U . . .
C8 C 0.7481(2) 0.5395(4) 0.8225(3) 0.0176(5) Uani 1 1 d . . . . .
H7 H 0.766514 0.654225 0.857648 0.021 Uiso 1 1 calc R U . . .
H6 H 0.800403 0.461066 0.871884 0.021 Uiso 1 1 calc R U . . .
C3 C 0.8036(2) 0.4266(3) 0.2245(3) 0.0163(5) Uani 1 1 d . . . . .
H2 H 0.804911 0.415066 0.133595 0.020 Uiso 1 1 calc R U . . .
C5 C 0.88153(19) 0.3874(3) 0.4631(3) 0.0156(5) Uani 1 1 d . . . . .
H4 H 0.935278 0.348576 0.535773 0.019 Uiso 1 1 calc R U . . .
C6 C 0.79827(18) 0.4588(3) 0.4908(2) 0.0135(4) Uani 1 1 d . . . . .
C4 C 0.88488(19) 0.3739(3) 0.3315(3) 0.0166(5) Uani 1 1 d . . . . .
C10 C 1.0330(2) 0.2134(4) 0.3938(3) 0.0231(6) Uani 1 1 d . . . . .
H12 H 1.064786 0.283562 0.472538 0.035 Uiso 1 1 calc R U . . .
H13 H 1.082840 0.169110 0.354974 0.035 Uiso 1 1 calc R U . . .
H14 H 0.998858 0.120082 0.422040 0.035 Uiso 1 1 calc R U . . .

loop_
_atom_site_aniso_label
_atom_site_aniso_U_11
_atom_site_aniso_U_22
_atom_site_aniso_U_33
_atom_site_aniso_U_23
_atom_site_aniso_U_13
_atom_site_aniso_U_12
Cu1 0.01578(16) 0.01415(17) 0.00838(15) 0.00026(10) 0.00555(11) 0.00083(10)
Cl1 0.0189(3) 0.0152(3) 0.0142(3) 0.0013(2) 0.0071(2) 0.00334(19)
O1 0.0184(9) 0.0173(9) 0.0093(8) 0.0014(6) 0.0070(7) 0.0029(6)
N1 0.0198(10) 0.0172(10) 0.0130(10) -0.0006(8) 0.0063(8) 0.0010(8)
N2 0.0179(9) 0.0171(10) 0.0103(9) 0.0003(8) 0.0052(7) 0.0002(8)
O2 0.0196(9) 0.0251(10) 0.0219(9) -0.0021(8) 0.0120(8) 0.0029(8)
C2 0.0200(11) 0.0167(11) 0.0107(10) -0.0005(9) 0.0063(8) 0.0005(9)
C7 0.0166(11) 0.0174(12) 0.0126(10) 0.0009(9) 0.0041(8) 0.0015(9)
C1 0.0165(10) 0.0122(10) 0.0120(10) -0.0015(8) 0.0063(8) -0.0019(8)
C9 0.0255(12) 0.0198(12) 0.0112(10) 0.0032(9) 0.0077(9) 0.0010(10)
C8 0.0213(12) 0.0217(12) 0.0095(10) 0.0003(9) 0.0043(9) 0.0032(10)
C3 0.0230(12) 0.0155(11) 0.0134(11) -0.0010(9) 0.0102(9) -0.0008(9)
C5 0.0153(10) 0.0165(11) 0.0156(11) -0.0007(9) 0.0057(9) 0.0008(8)
C6 0.0167(10) 0.0132(10) 0.0122(10) 0.0005(8) 0.0067(8) -0.0003(8)
C4 0.0178(11) 0.0159(11) 0.0188(12) -0.0030(9) 0.0093(9) -0.0005(9)
C10 0.0198(12) 0.0184(13) 0.0317(15) -0.0027(11) 0.0083(11) 0.0027(10)

loop_
_atom_type_symbol
_atom_type_description
_atom_type_scat_dispersion_real
_atom_type_scat_dispersion_imag
_atom_type_scat_source
C C 0.0030 0.0016 'International Tables Vol C Tables 4.2.6.8 and 6.1.1.4'
N N 0.0059 0.0032 'International Tables Vol C Tables 4.2.6.8 and 6.1.1.4'
O O 0.0105 0.0059 'International Tables Vol C Tables 4.2.6.8 and 6.1.1.4'
Cl Cl 0.1460 0.1544 'International Tables Vol C Tables 4.2.6.8 and 6.1.1.4'
Cu Cu 0.3262 1.2361 'International Tables Vol C Tables 4.2.6.8 and 6.1.1.4'
H H 0.0000 0.0000 'International Tables Vol C Tables 4.2.6.8 and 6.1.1.4'

loop_
_geom_angle_atom_site_label_1
_geom_angle_atom_site_label_2
_geom_angle_atom_site_label_3
_geom_angle
_geom_angle_site_symmetry_1
_geom_angle_site_symmetry_3
_geom_angle_publ_flag
O1 Cu1 N2 93.15(9) . . ?
O1 Cu1 N1 176.32(9) . . ?
N2 Cu1 N1 84.16(10) . . ?
O1 Cu1 Cl1 91.11(6) . . ?
N2 Cu1 Cl1 163.59(7) . . ?
N1 Cu1 Cl1 92.17(7) . . ?
C1 O1 Cu1 125.36(17) . . ?
C9 N1 Cu1 108.47(17) . . ?
C7 N2 C8 120.6(2) . . ?
C7 N2 Cu1 126.38(19) . . ?
C8 N2 Cu1 112.54(17) . . ?
C4 O2 C10 116.2(2) . . ?
C3 C2 C1 121.8(2) . . ?
N2 C7 C6 124.8(2) . . ?
O1 C1 C6 125.3(2) . . ?
O1 C1 C2 118.1(2) . . ?
C6 C1 C2 116.6(2) . . ?
N1 C9 C8 107.2(2) . . ?
N2 C8 C9 107.0(2) . . ?
C2 C3 C4 120.8(2) . . ?
C4 C5 C6 120.5(2) . . ?
C1 C6 C5 121.0(2) . . ?
C1 C6 C7 122.9(2) . . ?
C5 C6 C7 116.0(2) . . ?
C5 C4 O2 124.8(3) . . ?
C5 C4 C3 119.3(2) . . ?
O2 C4 C3 115.9(2) . . ?

loop_
_geom_bond_atom_site_label_1
_geom_bond_atom_site_label_2
_geom_bond_distance
_geom_bond_site_symmetry_2
_geom_bond_publ_flag
Cu1 O1 1.9191(19) . ?
Cu1 N2 1.952(2) . ?
Cu1 N1 2.002(2) . ?
Cu1 Cl1 2.2633(9) . ?
Cu1 Cl1 2.7842(9) 3_666 ?
O1 C1 1.320(3) . ?
N1 C9 1.473(4) . ?
N2 C7 1.277(3) . ?
N2 C8 1.469(3) . ?
O2 C4 1.384(3) . ?
O2 C10 1.426(4) . ?
C2 C3 1.380(4) . ?
C2 C1 1.423(3) . ?
C7 C6 1.447(3) . ?
C1 C6 1.418(3) . ?
C9 C8 1.518(4) . ?
C3 C4 1.405(4) . ?
C5 C4 1.379(4) . ?
C5 C6 1.420(3) . ?

loop_
_geom_hbond_atom_site_label_D
_geom_hbond_atom_site_label_H
_geom_hbond_atom_site_label_A
_geom_hbond_distance_DH
_geom_hbond_distance_HA
_geom_hbond_distance_DA
_geom_hbond_angle_DHA
_geom_hbond_site_symmetry_A
_geom_hbond_publ_flag
N1 H10 Cl1 0.91 2.89 3.426(3) 119.3 4_576 yes
N1 H10 O1 0.91 2.20 3.051(3) 154.4 4_576 yes
N1 H11 O1 0.91 2.39 3.229(3) 152.9 3_666 yes
C7 H5 O2 0.95 2.48 3.301(3) 144.3 4_566 yes

loop_
_geom_torsion_atom_site_label_1
_geom_torsion_atom_site_label_2
_geom_torsion_atom_site_label_3
_geom_torsion_atom_site_label_4
_geom_torsion
_geom_torsion_site_symmetry_1
_geom_torsion_site_symmetry_2
_geom_torsion_site_symmetry_3
_geom_torsion_site_symmetry_4
_geom_torsion_publ_flag
C8 N2 C7 C6 178.5(2) . . . . ?
Cu1 N2 C7 C6 7.2(4) . . . . ?
Cu1 O1 C1 C6 -11.3(4) . . . . ?
Cu1 O1 C1 C2 169.73(18) . . . . ?
C3 C2 C1 O1 178.2(2) . . . . ?
C3 C2 C1 C6 -0.8(4) . . . . ?
Cu1 N1 C9 C8 42.2(2) . . . . ?
C7 N2 C8 C9 -139.5(3) . . . . ?
Cu1 N2 C8 C9 32.9(3) . . . . ?
N1 C9 C8 N2 -48.6(3) . . . . ?
C1 C2 C3 C4 0.0(4) . . . . ?
O1 C1 C6 C5 -178.8(2) . . . . ?
C2 C1 C6 C5 0.2(4) . . . . ?
O1 C1 C6 C7 -0.3(4) . . . . ?
C2 C1 C6 C7 178.6(2) . . . . ?
C4 C5 C6 C1 1.3(4) . . . . ?
C4 C5 C6 C7 -177.2(2) . . . . ?
N2 C7 C6 C1 2.5(4) . . . . ?
N2 C7 C6 C5 -179.0(3) . . . . ?
C6 C5 C4 O2 177.7(2) . . . . ?
C6 C5 C4 C3 -2.1(4) . . . . ?
C10 O2 C4 C5 18.2(4) . . . . ?
C10 O2 C4 C3 -162.0(2) . . . . ?
C2 C3 C4 C5 1.5(4) . . . . ?
C2 C3 C4 O2 -178.3(2) . . . . ?
